data_1568745
loop_
_publ_author_name
'Sarcevic, Julijan'
'Heitkemper, Tobias'
'Ruth, Paul Niklas'
'Na&#xdf;, Leonard'
'Kubis, Maximilian'
'Stalke, Dietmar'
'Sindlinger, Christian P.'

_publ_section_title
;
 A donor-supported silavinylidene and silylium ylides: boroles as a
 flexible platform for versatile Si(ii) chemistry.
;
_journal_issue 19
_journal_name_full 'Chemical science'
_journal_page_first 5148
_journal_page_last 5159
_journal_paper_doi 10.1039/d3sc00808h
_journal_volume 14
_journal_year 2023
_chemical_formula_sum 'C79 H117 B Cl2 N2 Si3'
_chemical_formula_weight 1260.72
_space_group_crystal_system monoclinic
_space_group_IT_number 14
_space_group_name_Hall '-P 2ybc'
_space_group_name_H-M_alt 'P 1 21/c 1'
_atom_sites_solution_hydrogens geom
_atom_sites_solution_primary direct
_audit_creation_method
;FinalCif V113 by Daniel Kratzert, Freiburg 2022,
https://dkratzert.de/finalcif.html
;
_audit_update_record
;
2023-01-01 deposited with the CCDC.	2023-03-31 downloaded from the CCDC.
;
_cell_angle_alpha 90
_cell_angle_beta 98.286(5)
_cell_angle_gamma 90
_cell_formula_units_Z 4
_cell_length_a 10.726(3)
_cell_length_b 30.190(9)
_cell_length_c 24.137(8)
_cell_measurement_reflns_used 9864
_cell_measurement_temperature 100(1)
_cell_measurement_theta_max 25.92
_cell_measurement_theta_min 2.20
_cell_volume 7734(4)
_computing_cell_refinement 'Bruker SAINT'
_computing_data_collection 'Bruker APEX II'
_computing_data_reduction 'Bruker SAINT'
_computing_molecular_graphics 'Bruker SHELXTL'
_computing_publication_material 'Bruker SHELXTL'
_computing_structure_refinement 'SHELXL-2018/3 (Sheldrick, 2018)'
_computing_structure_solution 'SHELXT 2014/5 (Sheldrick, 2014)'
_diffrn_ambient_environment N~2~
_diffrn_ambient_temperature 100(2)
_diffrn_detector CCD
_diffrn_detector_type 'Bruker APEX II'
_diffrn_measured_fraction_theta_full 0.997
_diffrn_measured_fraction_theta_max 0.996
_diffrn_measurement_device_type 'Bruker APEX2'
_diffrn_measurement_method '\w and \f scans'
_diffrn_measurement_specimen_support 'MiTeGen micromount'
_diffrn_radiation_probe x-ray
_diffrn_radiation_type MoK\a
_diffrn_radiation_wavelength 0.71073
_diffrn_reflns_av_R_equivalents 0.0635
_diffrn_reflns_av_unetI/netI 0.0624
_diffrn_reflns_Laue_measured_fraction_full 0.997
_diffrn_reflns_Laue_measured_fraction_max 0.996
_diffrn_reflns_limit_h_max 12
_diffrn_reflns_limit_h_min -12
_diffrn_reflns_limit_k_max 36
_diffrn_reflns_limit_k_min -36
_diffrn_reflns_limit_l_max 28
_diffrn_reflns_limit_l_min -28
_diffrn_reflns_number 57307
_diffrn_reflns_point_group_measured_fraction_full 0.997
_diffrn_reflns_point_group_measured_fraction_max 0.996
_diffrn_reflns_theta_full 25.242
_diffrn_reflns_theta_max 25.350
_diffrn_reflns_theta_min 1.596
_diffrn_source 'microfocus sealed X-ray tube'
_diffrn_source_current 0.99
_diffrn_source_voltage 50.0
_exptl_absorpt_coefficient_mu 0.171
_exptl_absorpt_correction_T_max 0.7453
_exptl_absorpt_correction_T_min 0.6167
_exptl_absorpt_correction_type multi-scan
_exptl_absorpt_process_details
;
SADABS-2016/2 - Bruker AXS area detector scaling and absorption correction:
Krause, L., Herbst-Irmer, R., Sheldrick G.M. & Stalke D., J. Appl. Cryst. 48
(2015) 3-10
;
_exptl_crystal_colour red
_exptl_crystal_density_diffrn 1.083
_exptl_crystal_description block
_exptl_crystal_F_000 2744
_exptl_crystal_size_max 0.661
_exptl_crystal_size_mid 0.242
_exptl_crystal_size_min 0.134
_refine_diff_density_max 0.946
_refine_diff_density_min -0.789
_refine_diff_density_rms 0.063
_refine_ls_extinction_method none
_refine_ls_goodness_of_fit_ref 1.026
_refine_ls_hydrogen_treatment constr
_refine_ls_matrix_type full
_refine_ls_number_parameters 949
_refine_ls_number_reflns 14109
_refine_ls_number_restraints 712
_refine_ls_restrained_S_all 1.049
_refine_ls_R_factor_all 0.1046
_refine_ls_R_factor_gt 0.0643
_refine_ls_shift/su_max 0.000
_refine_ls_shift/su_mean 0.000
_refine_ls_structure_factor_coef Fsqd
_refine_ls_weighting_details 'w=1/[\s^2^(Fo^2^)+(0.0870P)^2^+8.1481P] where P=(Fo^2^+2Fc^2^)/3'
_refine_ls_weighting_scheme calc
_refine_ls_wR_factor_gt 0.1678
_refine_ls_wR_factor_ref 0.1888
_reflns_Friedel_coverage 0.000
_reflns_number_gt 9440
_reflns_number_total 14109
_reflns_threshold_expression 'I > 2\s(I)'
_cod_data_source_file d3sc00808h2.cif
_cod_data_source_block sad_a_CCDC3
_cod_depositor_comments 'Adding full bibliography for 1568738--1568749.cif.'
_cod_original_cell_volume 7735(4)
_cod_original_sg_symbol_H-M 'P 21/c'
_cod_database_code 1568745
_shelx_shelxl_version_number 2018/3
_shelx_space_group_comment
;
The symmetry employed for this shelxl refinement is uniquely defined
by the following loop, which should always be used as a source of
symmetry information in preference to the above space-group names.
They are only intended as comments.
;
_shelx_estimated_absorpt_t_min 0.895
_shelx_estimated_absorpt_t_max 0.977
_diffrn_measurement_ambient_temperature_device_make 'Oxford Cryostream'

loop_
_space_group_symop_operation_xyz
'x, y, z'
'-x, y+1/2, -z+1/2'
'-x, -y, -z'
'x, -y-1/2, z-1/2'

loop_
_atom_site_label
_atom_site_type_symbol
_atom_site_fract_x
_atom_site_fract_y
_atom_site_fract_z
_atom_site_U_iso_or_equiv
_atom_site_adp_type
_atom_site_occupancy
_atom_site_site_symmetry_order
_atom_site_calc_flag
_atom_site_refinement_flags_posn
_atom_site_refinement_flags_adp
_atom_site_refinement_flags_occupancy
_atom_site_disorder_assembly
_atom_site_disorder_group
Si1 Si 0.43271(9) 0.31492(3) 0.28775(4) 0.0309(2) Uani 1 1 d . . . . .
Cl1 Cl 0.48598(12) 0.24997(3) 0.28115(4) 0.0610(3) Uani 1 1 d . . . . .
B1 B 0.2974(3) 0.31471(11) 0.17357(14) 0.0231(7) Uani 1 1 d . . . . .
C1 C 0.2436(3) 0.35210(9) 0.12845(12) 0.0251(7) Uani 1 1 d . . . . .
N1 N 0.2668(2) 0.28426(8) 0.36684(10) 0.0264(6) Uani 1 1 d . . . . .
C2 C 0.2470(3) 0.39346(9) 0.16534(12) 0.0240(7) Uani 1 1 d . . . . .
N2 N 0.4362(2) 0.31146(8) 0.41359(10) 0.0285(6) Uani 1 1 d . . . . .
Si2 Si 0.09025(8) 0.33830(3) 0.08164(3) 0.0282(2) Uani 1 1 d . . . . .
Cl2 Cl 0.60502(9) 0.34576(4) 0.31066(4) 0.0653(4) Uani 1 1 d . . . . .
Si3 Si 0.37904(9) 0.36125(3) 0.08547(4) 0.0315(2) Uani 1 1 d . . . . .
C3 C 0.3057(3) 0.38563(9) 0.21845(12) 0.0236(6) Uani 1 1 d . . . . .
C4 C 0.3379(3) 0.33833(9) 0.22861(12) 0.0236(6) Uani 1 1 d . . . . .
C5 C 0.3743(3) 0.30588(10) 0.36033(12) 0.0264(7) Uani 1 1 d . . . . .
C9 C 0.2497(3) 0.45064(10) 0.27638(14) 0.0333(8) Uani 1 1 d . . . . .
H9 H 0.164276 0.441269 0.270219 0.040 Uiso 1 1 calc R U . . .
C8 C 0.3406(3) 0.42424(10) 0.25672(13) 0.0290(7) Uani 1 1 d . . . . .
C7 C 0.2615(3) 0.27642(11) 0.42290(13) 0.0322(8) Uani 1 1 d . . . . .
H7 H 0.195914 0.261778 0.438218 0.039 Uiso 1 1 calc R U . . .
C6 C 0.3670(3) 0.29351(11) 0.45139(13) 0.0322(8) Uani 1 1 d . . . . .
H6 H 0.389773 0.293206 0.490908 0.039 Uiso 1 1 calc R U . . .
C10 C 0.2798(3) 0.49036(12) 0.30479(17) 0.0446(10) Uani 1 1 d . . . . .
C11 C 0.1778(4) 0.52020(13) 0.32293(18) 0.0552(10) Uani 1 1 d D U . . .
C12 C 0.1589(7) 0.5605(2) 0.2793(3) 0.071(2) Uani 0.690(10) 1 d D U P A 1
H12A H 0.142733 0.548789 0.241077 0.107 Uiso 0.690(10) 1 calc R U P A 1
H12B H 0.235178 0.578763 0.283570 0.107 Uiso 0.690(10) 1 calc R U P A 1
H12C H 0.087120 0.578579 0.286601 0.107 Uiso 0.690(10) 1 calc R U P A 1
C13 C 0.0542(6) 0.4984(2) 0.3219(4) 0.064(2) Uani 0.690(10) 1 d D U P A 1
H13A H 0.023885 0.488051 0.283925 0.096 Uiso 0.690(10) 1 calc R U P A 1
H13B H -0.006171 0.519669 0.333548 0.096 Uiso 0.690(10) 1 calc R U P A 1
H13C H 0.062822 0.473186 0.347713 0.096 Uiso 0.690(10) 1 calc R U P A 1
C14 C 0.2234(12) 0.5419(3) 0.3791(4) 0.064(2) Uani 0.690(10) 1 d D U P A 1
H14A H 0.302898 0.557398 0.377137 0.096 Uiso 0.690(10) 1 calc R U P A 1
H14B H 0.236528 0.519125 0.408276 0.096 Uiso 0.690(10) 1 calc R U P A 1
H14C H 0.160075 0.563124 0.387986 0.096 Uiso 0.690(10) 1 calc R U P A 1
C12B C 0.0892(14) 0.4897(4) 0.3568(7) 0.058(3) Uani 0.310(10) 1 d D U P A 2
H12D H 0.020731 0.507795 0.367598 0.088 Uiso 0.310(10) 1 calc R U P A 2
H12E H 0.139856 0.477689 0.390512 0.088 Uiso 0.310(10) 1 calc R U P A 2
H12F H 0.053758 0.465310 0.332820 0.088 Uiso 0.310(10) 1 calc R U P A 2
C13B C 0.0947(14) 0.5345(6) 0.2723(5) 0.066(3) Uani 0.310(10) 1 d D U P A 2
H13D H 0.143495 0.551471 0.248326 0.099 Uiso 0.310(10) 1 calc R U P A 2
H13E H 0.027153 0.553102 0.282995 0.099 Uiso 0.310(10) 1 calc R U P A 2
H13F H 0.057976 0.508427 0.251958 0.099 Uiso 0.310(10) 1 calc R U P A 2
C14B C 0.225(3) 0.5554(7) 0.3654(8) 0.063(5) Uani 0.310(10) 1 d D U P A 2
H14D H 0.270994 0.578143 0.347486 0.095 Uiso 0.310(10) 1 calc R U P A 2
H14E H 0.281884 0.541868 0.396290 0.095 Uiso 0.310(10) 1 calc R U P A 2
H14F H 0.153678 0.569007 0.380018 0.095 Uiso 0.310(10) 1 calc R U P A 2
C15 C 0.4067(4) 0.50297(13) 0.31342(19) 0.0580(12) Uani 1 1 d . . . . .
H15 H 0.429465 0.529834 0.332753 0.070 Uiso 1 1 calc R U . . .
C16 C 0.5015(4) 0.47747(13) 0.29464(19) 0.0552(10) Uani 1 1 d . U . . .
C17 C 0.6376(7) 0.4961(2) 0.2996(3) 0.0477(12) Uani 0.641(7) 1 d D U P B 1
C18 C 0.7246(6) 0.4660(2) 0.2723(3) 0.0604(16) Uani 0.641(7) 1 d D U P B 1
H18A H 0.695168 0.464254 0.231963 0.091 Uiso 0.641(7) 1 calc R U P B 1
H18B H 0.724457 0.436347 0.288716 0.091 Uiso 0.641(7) 1 calc R U P B 1
H18C H 0.810345 0.478057 0.278485 0.091 Uiso 0.641(7) 1 calc R U P B 1
C19 C 0.6831(9) 0.4975(3) 0.3625(3) 0.0516(16) Uani 0.641(7) 1 d D U P B 1
H19A H 0.768583 0.509715 0.369286 0.077 Uiso 0.641(7) 1 calc R U P B 1
H19B H 0.683298 0.467473 0.377885 0.077 Uiso 0.641(7) 1 calc R U P B 1
H19C H 0.626477 0.516297 0.380748 0.077 Uiso 0.641(7) 1 calc R U P B 1
C20 C 0.6454(7) 0.5435(2) 0.2756(3) 0.0565(16) Uani 0.641(7) 1 d D U P B 1
H20A H 0.610619 0.543529 0.235777 0.085 Uiso 0.641(7) 1 calc R U P B 1
H20B H 0.733619 0.553060 0.280096 0.085 Uiso 0.641(7) 1 calc R U P B 1
H20C H 0.596933 0.563911 0.295808 0.085 Uiso 0.641(7) 1 calc R U P B 1
C17B C 0.6414(13) 0.4857(4) 0.3182(6) 0.0515(16) Uani 0.359(7) 1 d D U P B 2
C18B C 0.6688(12) 0.5190(5) 0.2747(5) 0.0536(19) Uani 0.359(7) 1 d D U P B 2
H18D H 0.755581 0.529650 0.283986 0.080 Uiso 0.359(7) 1 calc R U P B 2
H18E H 0.610434 0.543983 0.274152 0.080 Uiso 0.359(7) 1 calc R U P B 2
H18F H 0.658186 0.504789 0.237817 0.080 Uiso 0.359(7) 1 calc R U P B 2
C19B C 0.6672(17) 0.5080(5) 0.3760(6) 0.048(2) Uani 0.359(7) 1 d D U P B 2
H19D H 0.756158 0.516534 0.383791 0.072 Uiso 0.359(7) 1 calc R U P B 2
H19E H 0.647728 0.487200 0.404703 0.072 Uiso 0.359(7) 1 calc R U P B 2
H19F H 0.614265 0.534410 0.376247 0.072 Uiso 0.359(7) 1 calc R U P B 2
C20B C 0.7307(10) 0.4459(3) 0.3198(6) 0.055(2) Uani 0.359(7) 1 d D U P B 2
H20D H 0.724052 0.432727 0.282346 0.083 Uiso 0.359(7) 1 calc R U P B 2
H20E H 0.707472 0.423779 0.346225 0.083 Uiso 0.359(7) 1 calc R U P B 2
H20F H 0.817487 0.455672 0.331734 0.083 Uiso 0.359(7) 1 calc R U P B 2
C22 C 0.3181(3) 0.26424(9) 0.15781(12) 0.0240(7) Uani 1 1 d . . . . .
C21 C 0.4659(3) 0.43823(12) 0.26625(16) 0.0414(9) Uani 1 1 d . . . . .
H21 H 0.528642 0.420530 0.253032 0.050 Uiso 1 1 calc R U . . .
C23 C 0.2209(3) 0.23351(10) 0.14567(12) 0.0264(7) Uani 1 1 d . . . . .
H23 H 0.137504 0.242174 0.149717 0.032 Uiso 1 1 calc R U . . .
C24 C 0.2415(3) 0.19043(10) 0.12774(13) 0.0281(7) Uani 1 1 d . . . . .
C25 C 0.1328(3) 0.15823(10) 0.10763(15) 0.0360(8) Uani 1 1 d D U . . .
C27 C 0.1335(4) 0.14917(17) 0.04480(19) 0.0560(13) Uani 0.926(5) 1 d D U P C 1
H27A H 0.067835 0.127511 0.031584 0.084 Uiso 0.926(5) 1 calc R U P C 1
H27B H 0.215889 0.137406 0.039161 0.084 Uiso 0.926(5) 1 calc R U P C 1
H27C H 0.117209 0.176815 0.023730 0.084 Uiso 0.926(5) 1 calc R U P C 1
C26 C 0.0047(3) 0.17634(13) 0.11514(18) 0.0414(11) Uani 0.926(5) 1 d D U P C 1
H26A H -0.060619 0.154999 0.100455 0.062 Uiso 0.926(5) 1 calc R U P C 1
H26B H -0.009775 0.204390 0.094795 0.062 Uiso 0.926(5) 1 calc R U P C 1
H26C H 0.001634 0.181360 0.155031 0.062 Uiso 0.926(5) 1 calc R U P C 1
C28 C 0.1532(4) 0.11457(13) 0.1396(2) 0.0587(14) Uani 0.926(5) 1 d D U P C 1
H28A H 0.084297 0.094120 0.126469 0.088 Uiso 0.926(5) 1 calc R U P C 1
H28B H 0.154847 0.120106 0.179740 0.088 Uiso 0.926(5) 1 calc R U P C 1
H28C H 0.233470 0.101478 0.133224 0.088 Uiso 0.926(5) 1 calc R U P C 1
C26B C 0.065(4) 0.1479(14) 0.1589(13) 0.046(10) Uani 0.074(5) 1 d D U P C 2
H26D H 0.038665 0.175624 0.174665 0.068 Uiso 0.074(5) 1 calc R U P C 2
H26E H 0.123369 0.132152 0.187294 0.068 Uiso 0.074(5) 1 calc R U P C 2
H26F H -0.008649 0.129302 0.147016 0.068 Uiso 0.074(5) 1 calc R U P C 2
C27B C 0.032(4) 0.1823(13) 0.0657(17) 0.054(11) Uani 0.074(5) 1 d D U P C 2
H27D H 0.073700 0.204485 0.044908 0.081 Uiso 0.074(5) 1 calc R U P C 2
H27E H -0.028489 0.196928 0.086187 0.081 Uiso 0.074(5) 1 calc R U P C 2
H27F H -0.011293 0.160702 0.039480 0.081 Uiso 0.074(5) 1 calc R U P C 2
C28B C 0.159(5) 0.1158(11) 0.0771(18) 0.060(13) Uani 0.074(5) 1 d D U P C 2
H28D H 0.079002 0.103107 0.059181 0.091 Uiso 0.074(5) 1 calc R U P C 2
H28E H 0.201802 0.094513 0.103979 0.091 Uiso 0.074(5) 1 calc R U P C 2
H28F H 0.212357 0.122516 0.048552 0.091 Uiso 0.074(5) 1 calc R U P C 2
C29 C 0.3658(3) 0.17762(10) 0.12532(12) 0.0269(7) Uani 1 1 d . . . . .
H29 H 0.381810 0.148299 0.113907 0.032 Uiso 1 1 calc R U . . .
C30 C 0.4675(3) 0.20656(10) 0.13915(12) 0.0259(7) Uani 1 1 d . . . . .
C31 C 0.6038(3) 0.19075(10) 0.14133(13) 0.0312(7) Uani 1 1 d . . . . .
C32 C 0.6182(4) 0.16100(15) 0.09150(18) 0.0559(11) Uani 1 1 d . . . . .
H32A H 0.591491 0.177190 0.056613 0.084 Uiso 1 1 calc R U . . .
H32B H 0.565658 0.134540 0.092655 0.084 Uiso 1 1 calc R U . . .
H32C H 0.706547 0.152167 0.093243 0.084 Uiso 1 1 calc R U . . .
C33 C 0.6414(4) 0.16507(14) 0.19538(17) 0.0513(10) Uani 1 1 d . . . . .
H33A H 0.727742 0.154047 0.196672 0.077 Uiso 1 1 calc R U . . .
H33B H 0.583930 0.140003 0.196829 0.077 Uiso 1 1 calc R U . . .
H33C H 0.636901 0.184602 0.227452 0.077 Uiso 1 1 calc R U . . .
C34 C 0.6953(3) 0.23001(12) 0.14075(18) 0.0468(10) Uani 1 1 d . . . . .
H34A H 0.670083 0.247980 0.107198 0.070 Uiso 1 1 calc R U . . .
H34B H 0.780919 0.218784 0.140500 0.070 Uiso 1 1 calc R U . . .
H34C H 0.693052 0.248230 0.174196 0.070 Uiso 1 1 calc R U . . .
C35 C 0.4404(3) 0.24962(10) 0.15405(12) 0.0251(7) Uani 1 1 d . . . . .
H35 H 0.507978 0.270041 0.162029 0.030 Uiso 1 1 calc R U . . .
C36 C -0.0385(3) 0.32504(11) 0.12393(14) 0.0359(8) Uani 1 1 d . . . . .
H36A H -0.111204 0.312983 0.099305 0.054 Uiso 1 1 calc R U . . .
H36B H -0.063497 0.352078 0.141915 0.054 Uiso 1 1 calc R U . . .
H36C H -0.008074 0.303120 0.152673 0.054 Uiso 1 1 calc R U . . .
C37 C 0.1034(4) 0.28944(12) 0.03373(14) 0.0406(9) Uani 1 1 d . . . . .
H37A H 0.019760 0.276483 0.022580 0.061 Uiso 1 1 calc R U . . .
H37B H 0.159549 0.267142 0.053451 0.061 Uiso 1 1 calc R U . . .
H37C H 0.137615 0.299405 0.000332 0.061 Uiso 1 1 calc R U . . .
C38 C 0.0278(4) 0.38235(12) 0.02971(15) 0.0447(9) Uani 1 1 d . . . . .
H38A H 0.075310 0.381770 -0.002063 0.067 Uiso 1 1 calc R U . . .
H38B H 0.037166 0.411464 0.047791 0.067 Uiso 1 1 calc R U . . .
H38C H -0.061437 0.376743 0.016383 0.067 Uiso 1 1 calc R U . . .
C39 C 0.3478(4) 0.40703(13) 0.03218(16) 0.0506(10) Uani 1 1 d . . . . .
H39A H 0.426370 0.414826 0.018242 0.076 Uiso 1 1 calc R U . . .
H39B H 0.315172 0.433049 0.049657 0.076 Uiso 1 1 calc R U . . .
H39C H 0.285641 0.397004 0.000919 0.076 Uiso 1 1 calc R U . . .
C40 C 0.4143(4) 0.31303(13) 0.04103(15) 0.0451(9) Uani 1 1 d . . . . .
H40A H 0.350809 0.311523 0.007558 0.068 Uiso 1 1 calc R U . . .
H40B H 0.412677 0.285549 0.062512 0.068 Uiso 1 1 calc R U . . .
H40C H 0.497932 0.316878 0.029832 0.068 Uiso 1 1 calc R U . . .
C41 C 0.5301(3) 0.37537(12) 0.13185(15) 0.0392(8) Uani 1 1 d . . . . .
H41A H 0.599250 0.376299 0.109405 0.059 Uiso 1 1 calc R U . . .
H41B H 0.547933 0.352807 0.161102 0.059 Uiso 1 1 calc R U . . .
H41C H 0.521788 0.404367 0.149198 0.059 Uiso 1 1 calc R U . . .
C42 C 0.2015(3) 0.43890(9) 0.14680(12) 0.0262(7) Uani 1 1 d . . . . .
C43 C 0.0731(3) 0.44829(10) 0.13915(13) 0.0296(7) Uani 1 1 d . . . . .
H43 H 0.015398 0.425599 0.145433 0.035 Uiso 1 1 calc R U . . .
C44 C 0.0269(3) 0.49021(10) 0.12248(15) 0.0354(8) Uani 1 1 d . . . . .
C45 C -0.1144(3) 0.50052(12) 0.1118(2) 0.0535(10) Uani 1 1 d . U . . .
C46 C -0.1432(4) 0.53909(15) 0.1495(3) 0.0893(16) Uani 1 1 d . U . . .
H46A H -0.091943 0.564816 0.142634 0.134 Uiso 1 1 calc R U . . .
H46B H -0.123496 0.530214 0.188885 0.134 Uiso 1 1 calc R U . . .
H46C H -0.232714 0.546823 0.141178 0.134 Uiso 1 1 calc R U . . .
C47 C -0.1497(4) 0.51289(19) 0.0505(2) 0.0910(17) Uani 1 1 d . U . . .
H47A H -0.129200 0.488265 0.026949 0.136 Uiso 1 1 calc R U . . .
H47B H -0.102346 0.539277 0.042288 0.136 Uiso 1 1 calc R U . . .
H47C H -0.240159 0.519113 0.042783 0.136 Uiso 1 1 calc R U . . .
C48 C -0.1949(4) 0.46105(13) 0.1240(2) 0.0638(13) Uani 1 1 d . U . . .
H48A H -0.177075 0.435867 0.100729 0.096 Uiso 1 1 calc R U . . .
H48B H -0.284199 0.468935 0.115456 0.096 Uiso 1 1 calc R U . . .
H48C H -0.175055 0.452980 0.163604 0.096 Uiso 1 1 calc R U . . .
C49 C 0.1146(3) 0.52294(11) 0.11428(15) 0.0390(9) Uani 1 1 d . . . . .
H49 H 0.084636 0.551511 0.102452 0.047 Uiso 1 1 calc R U . . .
C50 C 0.2435(3) 0.51542(11) 0.12272(15) 0.0383(9) Uani 1 1 d . . . . .
C51 C 0.3366(4) 0.55301(12) 0.11519(19) 0.0575(10) Uani 1 1 d D U . . .
C52 C 0.427(2) 0.5360(7) 0.0765(10) 0.068(3) Uani 0.189(6) 1 d D U P D 1
H52A H 0.381204 0.532184 0.038619 0.102 Uiso 0.189(6) 1 calc R U P D 1
H52B H 0.462359 0.507535 0.090418 0.102 Uiso 0.189(6) 1 calc R U P D 1
H52C H 0.495232 0.557469 0.075607 0.102 Uiso 0.189(6) 1 calc R U P D 1
C53 C 0.410(2) 0.5604(8) 0.1749(7) 0.071(3) Uani 0.189(6) 1 d D U P D 1
H53A H 0.463494 0.586636 0.174895 0.107 Uiso 0.189(6) 1 calc R U P D 1
H53B H 0.462434 0.534388 0.186002 0.107 Uiso 0.189(6) 1 calc R U P D 1
H53C H 0.349909 0.564659 0.201461 0.107 Uiso 0.189(6) 1 calc R U P D 1
C54 C 0.277(2) 0.5969(5) 0.0963(12) 0.067(3) Uani 0.189(6) 1 d D U P D 1
H54A H 0.342301 0.617743 0.088762 0.101 Uiso 0.189(6) 1 calc R U P D 1
H54B H 0.232474 0.608889 0.125780 0.101 Uiso 0.189(6) 1 calc R U P D 1
H54C H 0.216687 0.592484 0.062106 0.101 Uiso 0.189(6) 1 calc R U P D 1
C52B C 0.2952(6) 0.5782(2) 0.0593(3) 0.0815(17) Uani 0.811(6) 1 d D U P D 2
H52D H 0.303736 0.558674 0.027698 0.122 Uiso 0.811(6) 1 calc R U P D 2
H52E H 0.348637 0.604388 0.057716 0.122 Uiso 0.811(6) 1 calc R U P D 2
H52F H 0.207122 0.587505 0.057433 0.122 Uiso 0.811(6) 1 calc R U P D 2
C53B C 0.3394(6) 0.5850(2) 0.1643(3) 0.0819(16) Uani 0.811(6) 1 d D U P D 2
H53D H 0.401901 0.608210 0.161296 0.123 Uiso 0.811(6) 1 calc R U P D 2
H53E H 0.362145 0.568792 0.199486 0.123 Uiso 0.811(6) 1 calc R U P D 2
H53F H 0.256101 0.598431 0.163594 0.123 Uiso 0.811(6) 1 calc R U P D 2
C54B C 0.4684(5) 0.53648(17) 0.1118(3) 0.0590(13) Uani 0.811(6) 1 d D U P D 2
H54D H 0.466399 0.516256 0.079953 0.088 Uiso 0.811(6) 1 calc R U P D 2
H54E H 0.500783 0.520792 0.146459 0.088 Uiso 0.811(6) 1 calc R U P D 2
H54F H 0.523287 0.561679 0.106881 0.088 Uiso 0.811(6) 1 calc R U P D 2
C55 C 0.2847(3) 0.47265(10) 0.13882(14) 0.0337(8) Uani 1 1 d . . . . .
H55 H 0.372511 0.466592 0.144463 0.040 Uiso 1 1 calc R U . . .
C56 C 0.1668(3) 0.26683(10) 0.32503(12) 0.0290(7) Uani 1 1 d . . . . .
C57 C 0.1664(3) 0.22104(11) 0.31484(13) 0.0356(8) Uani 1 1 d . . . . .
C58 C 0.2704(4) 0.18955(11) 0.33993(15) 0.0493(10) Uani 1 1 d . . . . .
H58 H 0.344710 0.207646 0.356319 0.059 Uiso 1 1 calc R U . . .
C59 C 0.3122(5) 0.15847(14) 0.29544(19) 0.0697(15) Uani 1 1 d . . . . .
H59A H 0.245500 0.136807 0.283770 0.105 Uiso 1 1 calc R U . . .
H59B H 0.389336 0.142942 0.311313 0.105 Uiso 1 1 calc R U . . .
H59C H 0.328243 0.175892 0.262954 0.105 Uiso 1 1 calc R U . . .
C60 C 0.2270(6) 0.16227(14) 0.38677(19) 0.0768(16) Uani 1 1 d . . . . .
H60A H 0.151415 0.145439 0.371912 0.115 Uiso 1 1 calc R U . . .
H60B H 0.207613 0.182096 0.416535 0.115 Uiso 1 1 calc R U . . .
H60C H 0.294082 0.141751 0.401987 0.115 Uiso 1 1 calc R U . . .
C61 C 0.0612(4) 0.20373(12) 0.28111(15) 0.0428(9) Uani 1 1 d . . . . .
H61 H 0.057491 0.172941 0.272894 0.051 Uiso 1 1 calc R U . . .
C62 C -0.0369(3) 0.23061(12) 0.25969(15) 0.0416(9) Uani 1 1 d . . . . .
H62 H -0.108320 0.217976 0.237409 0.050 Uiso 1 1 calc R U . . .
C63 C -0.0344(3) 0.27553(12) 0.26970(14) 0.0370(8) Uani 1 1 d . . . . .
H63 H -0.103218 0.293428 0.253765 0.044 Uiso 1 1 calc R U . . .
C64 C 0.0685(3) 0.29512(11) 0.30316(13) 0.0306(7) Uani 1 1 d . . . . .
C65 C 0.0675(3) 0.34429(11) 0.31730(13) 0.0318(7) Uani 1 1 d . . . . .
H65 H 0.156455 0.355199 0.321975 0.038 Uiso 1 1 calc R U . . .
C66 C 0.0163(4) 0.35187(13) 0.37253(16) 0.0510(10) Uani 1 1 d . . . . .
H66A H -0.071472 0.341914 0.368732 0.076 Uiso 1 1 calc R U . . .
H66B H 0.020652 0.383482 0.381810 0.076 Uiso 1 1 calc R U . . .
H66C H 0.066960 0.335049 0.402422 0.076 Uiso 1 1 calc R U . . .
C67 C -0.0090(3) 0.37164(12) 0.27145(16) 0.0425(9) Uani 1 1 d . . . . .
H67A H 0.027733 0.368817 0.236725 0.064 Uiso 1 1 calc R U . . .
H67B H -0.007881 0.402816 0.282841 0.064 Uiso 1 1 calc R U . . .
H67C H -0.096117 0.360901 0.265283 0.064 Uiso 1 1 calc R U . . .
C68 C 0.5551(3) 0.33364(11) 0.43296(13) 0.0336(8) Uani 1 1 d . . . . .
C73 C 0.6637(4) 0.39853(14) 0.46936(17) 0.0547(11) Uani 1 1 d . . . . .
H73 H 0.664260 0.428952 0.479451 0.066 Uiso 1 1 calc R U . . .
C74 C 0.7745(4) 0.37570(15) 0.47426(16) 0.0541(11) Uani 1 1 d . . . . .
H74 H 0.851210 0.390517 0.487390 0.065 Uiso 1 1 calc R U . . .
C75 C 0.7767(3) 0.33155(15) 0.46045(15) 0.0488(10) Uani 1 1 d . . . . .
H75 H 0.854577 0.316064 0.465629 0.059 Uiso 1 1 calc R U . . .
C76 C 0.6659(3) 0.30892(12) 0.43885(13) 0.0379(8) Uani 1 1 d D U . . .
C77 C 0.6707(4) 0.25976(13) 0.42438(15) 0.0459(8) Uani 1 1 d D U . . .
H77 H 0.587201 0.251306 0.403058 0.055 Uiso 1 1 calc R U . . .
C78 C 0.7720(4) 0.24868(16) 0.38820(18) 0.0626(11) Uani 1 1 d D U . . .
H78A H 0.765821 0.217316 0.377682 0.094 Uiso 1 1 calc R U . . .
H78B H 0.855342 0.254592 0.409345 0.094 Uiso 1 1 calc R U . . .
H78C H 0.759805 0.267000 0.354340 0.094 Uiso 1 1 calc R U . . .
C79 C 0.6917(4) 0.23207(14) 0.47831(17) 0.0580(11) Uani 1 1 d D U . . .
H79A H 0.693897 0.200565 0.468705 0.087 Uiso 1 1 calc R U . . .
H79B H 0.622775 0.237459 0.500041 0.087 Uiso 1 1 calc R U . . .
H79C H 0.771895 0.240509 0.500591 0.087 Uiso 1 1 calc R U . . .
C69 C 0.5493(4) 0.37773(13) 0.44967(18) 0.0548(10) Uani 1 1 d D U . . .
C70 C 0.4228(5) 0.40198(16) 0.4528(2) 0.0824(13) Uani 1 1 d D U . . .
H70 H 0.365374 0.377410 0.460753 0.099 Uiso 1 1 calc R U . . .
C71 C 0.3660(7) 0.4181(2) 0.4022(3) 0.122(2) Uani 1 1 d D U . . .
H71A H 0.411774 0.444264 0.392087 0.182 Uiso 1 1 calc R U . . .
H71B H 0.278671 0.426184 0.404973 0.182 Uiso 1 1 calc R U . . .
H71C H 0.367091 0.395242 0.373405 0.182 Uiso 1 1 calc R U . . .
C72 C 0.4171(6) 0.43416(18) 0.5020(2) 0.0873(15) Uani 1 1 d D U . . .
H72A H 0.471576 0.459704 0.498173 0.131 Uiso 1 1 calc R U . . .
H72B H 0.445803 0.418954 0.537383 0.131 Uiso 1 1 calc R U . . .
H72C H 0.330146 0.444297 0.501618 0.131 Uiso 1 1 calc R U . . .

loop_
_atom_site_aniso_label
_atom_site_aniso_U_11
_atom_site_aniso_U_22
_atom_site_aniso_U_33
_atom_site_aniso_U_23
_atom_site_aniso_U_13
_atom_site_aniso_U_12
Si1 0.0290(5) 0.0398(5) 0.0244(4) 0.0065(4) 0.0055(4) 0.0073(4)
Cl1 0.0947(9) 0.0594(6) 0.0314(5) 0.0141(4) 0.0181(5) 0.0483(6)
B1 0.0187(17) 0.0251(17) 0.0266(17) -0.0003(14) 0.0065(14) 0.0000(14)
C1 0.0262(16) 0.0243(15) 0.0244(15) -0.0023(12) 0.0020(13) -0.0008(13)
N1 0.0317(15) 0.0263(13) 0.0213(13) 0.0001(10) 0.0039(11) -0.0027(11)
C2 0.0219(16) 0.0219(15) 0.0286(16) -0.0001(12) 0.0058(13) 0.0000(12)
N2 0.0278(14) 0.0323(14) 0.0254(13) 0.0009(11) 0.0033(11) -0.0002(11)
Si2 0.0296(5) 0.0295(5) 0.0242(4) -0.0006(4) -0.0003(4) 0.0011(4)
Cl2 0.0281(5) 0.1226(10) 0.0428(5) 0.0386(6) -0.0037(4) -0.0154(5)
Si3 0.0325(5) 0.0369(5) 0.0267(5) 0.0045(4) 0.0090(4) 0.0026(4)
C3 0.0207(15) 0.0242(15) 0.0270(15) -0.0018(12) 0.0065(13) -0.0002(12)
C4 0.0221(16) 0.0232(15) 0.0261(15) 0.0008(12) 0.0055(13) 0.0017(12)
C5 0.0272(17) 0.0287(16) 0.0228(15) 0.0000(13) 0.0027(13) 0.0022(13)
C9 0.0261(17) 0.0331(18) 0.0411(19) -0.0116(15) 0.0064(15) -0.0020(14)
C8 0.0289(17) 0.0265(16) 0.0313(17) -0.0058(13) 0.0038(14) -0.0017(14)
C7 0.0363(19) 0.0375(18) 0.0237(16) 0.0007(14) 0.0076(14) -0.0055(15)
C6 0.0364(19) 0.0366(18) 0.0236(16) -0.0019(14) 0.0044(14) -0.0034(15)
C10 0.0300(19) 0.042(2) 0.062(2) -0.0264(18) 0.0085(18) -0.0016(16)
C11 0.0364(19) 0.048(2) 0.081(3) -0.0337(18) 0.0078(18) 0.0053(16)
C12 0.055(4) 0.056(4) 0.103(4) -0.019(3) 0.011(3) 0.010(3)
C13 0.035(3) 0.055(3) 0.104(6) -0.038(4) 0.016(3) 0.005(2)
C14 0.047(4) 0.058(5) 0.089(4) -0.044(4) 0.013(4) 0.006(4)
C12B 0.032(6) 0.060(6) 0.084(8) -0.037(5) 0.009(5) 0.001(5)
C13B 0.047(7) 0.066(8) 0.086(5) -0.030(5) 0.011(4) 0.024(6)
C14B 0.050(8) 0.051(8) 0.092(8) -0.037(7) 0.017(7) 0.001(7)
C15 0.035(2) 0.051(2) 0.088(3) -0.047(2) 0.010(2) -0.0076(18)
C16 0.0304(15) 0.054(2) 0.081(3) -0.034(2) 0.0076(17) -0.0088(15)
C17 0.0305(19) 0.048(3) 0.064(3) -0.017(2) 0.005(2) -0.0098(18)
C18 0.032(2) 0.064(3) 0.086(4) -0.028(3) 0.012(3) -0.011(2)
C19 0.033(3) 0.056(4) 0.065(3) -0.008(2) 0.003(2) -0.011(3)
C20 0.045(4) 0.056(3) 0.067(3) -0.007(3) 0.004(3) -0.011(3)
C17B 0.030(2) 0.054(3) 0.070(4) -0.024(3) 0.008(3) -0.010(2)
C18B 0.034(4) 0.062(4) 0.065(4) -0.023(3) 0.008(3) -0.008(3)
C19B 0.031(4) 0.049(5) 0.065(4) -0.017(3) 0.007(3) -0.011(4)
C20B 0.029(3) 0.057(4) 0.079(5) -0.023(3) 0.006(4) -0.009(3)
C22 0.0268(16) 0.0218(15) 0.0235(15) 0.0017(12) 0.0040(13) 0.0005(12)
C21 0.0253(18) 0.041(2) 0.058(2) -0.0215(17) 0.0071(17) 0.0015(15)
C23 0.0242(16) 0.0252(15) 0.0305(16) -0.0026(13) 0.0067(13) 0.0030(13)
C24 0.0305(18) 0.0257(16) 0.0284(16) -0.0043(13) 0.0059(14) 0.0000(13)
C25 0.0298(18) 0.0320(17) 0.047(2) -0.0137(15) 0.0092(16) -0.0061(14)
C27 0.035(2) 0.076(3) 0.060(3) -0.036(2) 0.014(2) -0.018(2)
C26 0.029(2) 0.040(2) 0.056(3) -0.0151(19) 0.0079(18) -0.0093(16)
C28 0.039(2) 0.032(2) 0.106(4) -0.001(2) 0.014(3) -0.0100(18)
C26B 0.03(2) 0.04(2) 0.063(16) -0.016(14) 0.017(13) -0.021(17)
C27B 0.05(2) 0.037(19) 0.07(2) -0.011(17) -0.015(16) -0.015(15)
C28B 0.09(3) 0.043(15) 0.05(2) -0.027(16) 0.00(2) 0.005(18)
C29 0.0310(18) 0.0214(15) 0.0288(16) -0.0053(13) 0.0060(14) 0.0023(13)
C30 0.0262(17) 0.0292(16) 0.0225(15) 0.0009(13) 0.0043(13) 0.0022(13)
C31 0.0251(17) 0.0328(17) 0.0352(18) -0.0035(14) 0.0024(14) 0.0043(14)
C32 0.033(2) 0.072(3) 0.061(3) -0.029(2) 0.0031(19) 0.013(2)
C33 0.036(2) 0.063(3) 0.053(2) 0.013(2) 0.0010(18) 0.0135(19)
C34 0.030(2) 0.047(2) 0.064(3) 0.0039(19) 0.0077(18) 0.0063(17)
C35 0.0247(16) 0.0230(15) 0.0279(16) -0.0014(12) 0.0043(13) -0.0002(13)
C36 0.0304(18) 0.0376(18) 0.0386(19) -0.0030(15) 0.0011(15) -0.0006(15)
C37 0.043(2) 0.046(2) 0.0304(18) -0.0105(16) -0.0017(16) 0.0011(17)
C38 0.046(2) 0.048(2) 0.0362(19) 0.0081(17) -0.0068(17) 0.0068(18)
C39 0.055(2) 0.059(2) 0.041(2) 0.0186(19) 0.0184(19) 0.007(2)
C40 0.043(2) 0.061(2) 0.0334(19) -0.0068(17) 0.0139(17) 0.0138(19)
C41 0.0330(19) 0.047(2) 0.040(2) 0.0039(16) 0.0149(16) -0.0058(16)
C42 0.0273(17) 0.0223(15) 0.0288(16) 0.0030(13) 0.0034(13) 0.0029(13)
C43 0.0291(17) 0.0238(16) 0.0358(17) 0.0051(13) 0.0049(14) -0.0007(13)
C44 0.0305(18) 0.0276(17) 0.048(2) 0.0083(15) 0.0055(16) 0.0050(14)
C45 0.0282(19) 0.0364(18) 0.096(3) 0.0273(19) 0.010(2) 0.0086(15)
C46 0.046(3) 0.045(2) 0.182(5) 0.002(3) 0.036(3) 0.018(2)
C47 0.036(2) 0.110(4) 0.119(3) 0.071(3) -0.015(3) -0.002(3)
C48 0.029(2) 0.050(2) 0.114(4) 0.031(2) 0.013(2) 0.0043(17)
C49 0.040(2) 0.0223(16) 0.054(2) 0.0111(15) 0.0040(17) 0.0037(15)
C50 0.0341(19) 0.0286(17) 0.051(2) 0.0111(16) 0.0032(17) -0.0005(15)
C51 0.0387(18) 0.0344(17) 0.097(3) 0.0198(16) 0.0010(18) -0.0092(15)
C52 0.044(5) 0.051(5) 0.108(5) 0.028(5) 0.011(4) -0.004(4)
C53 0.054(5) 0.051(6) 0.104(4) 0.017(4) -0.005(3) -0.019(5)
C54 0.045(5) 0.037(4) 0.118(6) 0.026(4) 0.005(5) -0.009(3)
C52B 0.050(3) 0.067(3) 0.123(3) 0.054(3) -0.001(3) -0.015(3)
C53B 0.057(3) 0.056(3) 0.132(4) -0.013(3) 0.014(3) -0.024(3)
C54B 0.038(2) 0.046(2) 0.092(4) 0.028(2) 0.007(2) -0.0099(18)
C55 0.0278(18) 0.0284(17) 0.0442(19) 0.0073(15) 0.0023(15) 0.0009(14)
C56 0.0325(18) 0.0335(17) 0.0211(15) 0.0005(13) 0.0037(13) -0.0070(14)
C57 0.045(2) 0.0352(18) 0.0263(17) -0.0036(14) 0.0051(15) -0.0053(16)
C58 0.068(3) 0.0324(19) 0.042(2) -0.0027(16) -0.011(2) 0.0031(18)
C59 0.078(3) 0.054(3) 0.068(3) -0.026(2) -0.021(3) 0.030(2)
C60 0.125(5) 0.040(2) 0.057(3) 0.008(2) -0.016(3) -0.012(3)
C61 0.050(2) 0.0380(19) 0.040(2) -0.0071(16) 0.0028(18) -0.0097(17)
C62 0.037(2) 0.049(2) 0.0381(19) -0.0106(17) 0.0030(16) -0.0124(17)
C63 0.0290(18) 0.046(2) 0.0362(18) -0.0014(16) 0.0067(15) -0.0041(16)
C64 0.0308(18) 0.0375(18) 0.0258(16) 0.0003(14) 0.0122(14) -0.0049(15)
C65 0.0245(17) 0.0376(18) 0.0353(18) 0.0008(14) 0.0106(14) -0.0004(14)
C66 0.068(3) 0.047(2) 0.043(2) 0.0003(17) 0.023(2) 0.013(2)
C67 0.036(2) 0.040(2) 0.051(2) 0.0063(17) 0.0064(18) -0.0019(16)
C68 0.0290(18) 0.044(2) 0.0269(16) 0.0043(14) 0.0004(14) -0.0064(15)
C73 0.052(3) 0.055(2) 0.052(2) 0.005(2) -0.008(2) -0.017(2)
C74 0.040(2) 0.079(3) 0.040(2) 0.010(2) -0.0050(18) -0.025(2)
C75 0.027(2) 0.084(3) 0.035(2) 0.013(2) 0.0031(16) -0.0048(19)
C76 0.0339(19) 0.0582(16) 0.0220(16) 0.0072(14) 0.0055(14) 0.0010(15)
C77 0.0411(19) 0.0602(18) 0.0368(17) 0.0049(14) 0.0074(14) 0.0114(16)
C78 0.058(3) 0.083(3) 0.050(2) 0.010(2) 0.0203(18) 0.027(2)
C79 0.060(3) 0.065(2) 0.051(2) 0.0153(18) 0.0140(19) 0.009(2)
C69 0.053(2) 0.043(2) 0.061(2) -0.0008(18) -0.0140(19) -0.0146(16)
C70 0.066(2) 0.059(3) 0.112(3) -0.016(2) -0.025(2) -0.001(2)
C71 0.122(5) 0.133(5) 0.102(3) -0.012(3) -0.012(3) 0.044(4)
C72 0.097(4) 0.076(3) 0.087(3) 0.005(2) 0.006(3) 0.019(3)

loop_
_atom_type_symbol
_atom_type_description
_atom_type_scat_dispersion_real
_atom_type_scat_dispersion_imag
_atom_type_scat_source
C C 0.0033 0.0016 'International Tables Vol C Tables 4.2.6.8 and 6.1.1.4'
H H 0.0000 0.0000 'International Tables Vol C Tables 4.2.6.8 and 6.1.1.4'
B B 0.0013 0.0007 'International Tables Vol C Tables 4.2.6.8 and 6.1.1.4'
N N 0.0061 0.0033 'International Tables Vol C Tables 4.2.6.8 and 6.1.1.4'
Si Si 0.0817 0.0704 'International Tables Vol C Tables 4.2.6.8 and 6.1.1.4'
Cl Cl 0.1484 0.1585 'International Tables Vol C Tables 4.2.6.8 and 6.1.1.4'

loop_
_geom_angle_atom_site_label_1
_geom_angle_atom_site_label_2
_geom_angle_atom_site_label_3
_geom_angle
_geom_angle_site_symmetry_1
_geom_angle_site_symmetry_3
_geom_angle_publ_flag
C4 Si1 C5 123.60(14) . . ?
C4 Si1 Cl1 116.79(11) . . ?
C5 Si1 Cl1 93.70(10) . . ?
C4 Si1 Cl2 114.90(11) . . ?
C5 Si1 Cl2 102.21(10) . . ?
Cl1 Si1 Cl2 101.66(7) . . ?
C4 B1 C22 128.8(3) . . ?
C4 B1 C1 107.0(2) . . ?
C22 B1 C1 123.7(3) . . ?
C2 C1 B1 101.6(2) . . ?
C2 C1 Si2 118.0(2) . . ?
B1 C1 Si2 116.2(2) . . ?
C2 C1 Si3 103.9(2) . . ?
B1 C1 Si3 103.9(2) . . ?
Si2 C1 Si3 111.53(15) . . ?
C5 N1 C7 110.6(2) . . ?
C5 N1 C56 130.3(3) . . ?
C7 N1 C56 119.0(3) . . ?
C3 C2 C42 121.6(3) . . ?
C3 C2 C1 112.0(2) . . ?
C42 C2 C1 126.3(2) . . ?
C6 N2 C5 109.9(3) . . ?
C6 N2 C68 120.1(2) . . ?
C5 N2 C68 129.9(3) . . ?
C36 Si2 C38 107.10(17) . . ?
C36 Si2 C37 106.97(17) . . ?
C38 Si2 C37 101.20(17) . . ?
C36 Si2 C1 111.42(15) . . ?
C38 Si2 C1 115.76(15) . . ?
C37 Si2 C1 113.55(15) . . ?
C40 Si3 C41 106.75(17) . . ?
C40 Si3 C39 102.06(18) . . ?
C41 Si3 C39 107.05(18) . . ?
C40 Si3 C1 115.26(16) . . ?
C41 Si3 C1 111.38(15) . . ?
C39 Si3 C1 113.56(16) . . ?
C2 C3 C4 112.8(2) . . ?
C2 C3 C8 118.9(3) . . ?
C4 C3 C8 128.0(3) . . ?
C3 C4 B1 106.1(2) . . ?
C3 C4 Si1 127.6(2) . . ?
B1 C4 Si1 125.2(2) . . ?
N1 C5 N2 104.8(3) . . ?
N1 C5 Si1 123.9(2) . . ?
N2 C5 Si1 130.3(2) . . ?
C8 C9 C10 122.3(3) . . ?
C8 C9 H9 118.9 . . ?
C10 C9 H9 118.9 . . ?
C9 C8 C21 118.3(3) . . ?
C9 C8 C3 121.9(3) . . ?
C21 C8 C3 119.0(3) . . ?
C6 C7 N1 106.6(3) . . ?
C6 C7 H7 126.7 . . ?
N1 C7 H7 126.7 . . ?
C7 C6 N2 108.0(3) . . ?
C7 C6 H6 126.0 . . ?
N2 C6 H6 126.0 . . ?
C9 C10 C15 117.3(3) . . ?
C9 C10 C11 121.5(3) . . ?
C15 C10 C11 121.2(3) . . ?
C13B C11 C14B 117.5(11) . . ?
C13 C11 C14 112.2(6) . . ?
C13B C11 C10 108.0(6) . . ?
C13 C11 C10 114.3(4) . . ?
C14B C11 C10 115.0(13) . . ?
C14 C11 C10 110.9(6) . . ?
C13 C11 C12 107.4(5) . . ?
C14 C11 C12 104.6(5) . . ?
C10 C11 C12 106.7(4) . . ?
C13B C11 C12B 104.8(8) . . ?
C14B C11 C12B 102.7(11) . . ?
C10 C11 C12B 107.8(6) . . ?
C11 C12 H12A 109.5 . . ?
C11 C12 H12B 109.5 . . ?
H12A C12 H12B 109.5 . . ?
C11 C12 H12C 109.5 . . ?
H12A C12 H12C 109.5 . . ?
H12B C12 H12C 109.5 . . ?
C11 C13 H13A 109.5 . . ?
C11 C13 H13B 109.5 . . ?
H13A C13 H13B 109.5 . . ?
C11 C13 H13C 109.5 . . ?
H13A C13 H13C 109.5 . . ?
H13B C13 H13C 109.5 . . ?
C11 C14 H14A 109.5 . . ?
C11 C14 H14B 109.5 . . ?
H14A C14 H14B 109.5 . . ?
C11 C14 H14C 109.5 . . ?
H14A C14 H14C 109.5 . . ?
H14B C14 H14C 109.5 . . ?
C11 C12B H12D 109.5 . . ?
C11 C12B H12E 109.5 . . ?
H12D C12B H12E 109.5 . . ?
C11 C12B H12F 109.5 . . ?
H12D C12B H12F 109.5 . . ?
H12E C12B H12F 109.5 . . ?
C11 C13B H13D 109.5 . . ?
C11 C13B H13E 109.5 . . ?
H13D C13B H13E 109.5 . . ?
C11 C13B H13F 109.5 . . ?
H13D C13B H13F 109.5 . . ?
H13E C13B H13F 109.5 . . ?
C11 C14B H14D 109.5 . . ?
C11 C14B H14E 109.5 . . ?
H14D C14B H14E 109.5 . . ?
C11 C14B H14F 109.5 . . ?
H14D C14B H14F 109.5 . . ?
H14E C14B H14F 109.5 . . ?
C10 C15 C16 122.5(3) . . ?
C10 C15 H15 118.7 . . ?
C16 C15 H15 118.7 . . ?
C21 C16 C15 117.8(3) . . ?
C21 C16 C17B 120.0(5) . . ?
C15 C16 C17B 120.2(5) . . ?
C21 C16 C17 122.2(4) . . ?
C15 C16 C17 119.6(4) . . ?
C18 C17 C19 108.7(6) . . ?
C18 C17 C20 108.7(7) . . ?
C19 C17 C20 108.6(6) . . ?
C18 C17 C16 112.3(5) . . ?
C19 C17 C16 104.4(6) . . ?
C20 C17 C16 113.9(5) . . ?
C17 C18 H18A 109.5 . . ?
C17 C18 H18B 109.5 . . ?
H18A C18 H18B 109.5 . . ?
C17 C18 H18C 109.5 . . ?
H18A C18 H18C 109.5 . . ?
H18B C18 H18C 109.5 . . ?
C17 C19 H19A 109.5 . . ?
C17 C19 H19B 109.5 . . ?
H19A C19 H19B 109.5 . . ?
C17 C19 H19C 109.5 . . ?
H19A C19 H19C 109.5 . . ?
H19B C19 H19C 109.5 . . ?
C17 C20 H20A 109.5 . . ?
C17 C20 H20B 109.5 . . ?
H20A C20 H20B 109.5 . . ?
C17 C20 H20C 109.5 . . ?
H20A C20 H20C 109.5 . . ?
H20B C20 H20C 109.5 . . ?
C18B C17B C20B 110.7(11) . . ?
C18B C17B C19B 108.2(11) . . ?
C20B C17B C19B 106.9(10) . . ?
C18B C17B C16 97.3(9) . . ?
C20B C17B C16 116.8(9) . . ?
C19B C17B C16 116.3(10) . . ?
C17B C18B H18D 109.5 . . ?
C17B C18B H18E 109.5 . . ?
H18D C18B H18E 109.5 . . ?
C17B C18B H18F 109.5 . . ?
H18D C18B H18F 109.5 . . ?
H18E C18B H18F 109.5 . . ?
C17B C19B H19D 109.5 . . ?
C17B C19B H19E 109.5 . . ?
H19D C19B H19E 109.5 . . ?
C17B C19B H19F 109.5 . . ?
H19D C19B H19F 109.5 . . ?
H19E C19B H19F 109.5 . . ?
C17B C20B H20D 109.5 . . ?
C17B C20B H20E 109.5 . . ?
H20D C20B H20E 109.5 . . ?
C17B C20B H20F 109.5 . . ?
H20D C20B H20F 109.5 . . ?
H20E C20B H20F 109.5 . . ?
C23 C22 C35 117.1(3) . . ?
C23 C22 B1 124.1(3) . . ?
C35 C22 B1 118.8(3) . . ?
C16 C21 C8 121.8(3) . . ?
C16 C21 H21 119.1 . . ?
C8 C21 H21 119.1 . . ?
C22 C23 C24 122.4(3) . . ?
C22 C23 H23 118.8 . . ?
C24 C23 H23 118.8 . . ?
C29 C24 C23 117.7(3) . . ?
C29 C24 C25 119.7(3) . . ?
C23 C24 C25 122.5(3) . . ?
C26 C25 C28 108.5(3) . . ?
C26 C25 C24 113.2(3) . . ?
C28B C25 C24 120(2) . . ?
C28 C25 C24 109.7(3) . . ?
C26 C25 C27 108.4(3) . . ?
C28 C25 C27 108.9(3) . . ?
C24 C25 C27 108.1(3) . . ?
C28B C25 C27B 104(2) . . ?
C24 C25 C27B 109.5(17) . . ?
C28B C25 C26B 111(2) . . ?
C24 C25 C26B 107.1(16) . . ?
C27B C25 C26B 104.8(18) . . ?
C25 C27 H27A 109.5 . . ?
C25 C27 H27B 109.5 . . ?
H27A C27 H27B 109.5 . . ?
C25 C27 H27C 109.5 . . ?
H27A C27 H27C 109.5 . . ?
H27B C27 H27C 109.5 . . ?
C25 C26 H26A 109.5 . . ?
C25 C26 H26B 109.5 . . ?
H26A C26 H26B 109.5 . . ?
C25 C26 H26C 109.5 . . ?
H26A C26 H26C 109.5 . . ?
H26B C26 H26C 109.5 . . ?
C25 C28 H28A 109.5 . . ?
C25 C28 H28B 109.5 . . ?
H28A C28 H28B 109.5 . . ?
C25 C28 H28C 109.5 . . ?
H28A C28 H28C 109.5 . . ?
H28B C28 H28C 109.5 . . ?
C25 C26B H26D 109.5 . . ?
C25 C26B H26E 109.5 . . ?
H26D C26B H26E 109.5 . . ?
C25 C26B H26F 109.5 . . ?
H26D C26B H26F 109.5 . . ?
H26E C26B H26F 109.5 . . ?
C25 C27B H27D 109.5 . . ?
C25 C27B H27E 109.5 . . ?
H27D C27B H27E 109.5 . . ?
C25 C27B H27F 109.5 . . ?
H27D C27B H27F 109.5 . . ?
H27E C27B H27F 109.5 . . ?
C25 C28B H28D 109.5 . . ?
C25 C28B H28E 109.5 . . ?
H28D C28B H28E 109.5 . . ?
C25 C28B H28F 109.5 . . ?
H28D C28B H28F 109.5 . . ?
H28E C28B H28F 109.5 . . ?
C24 C29 C30 122.2(3) . . ?
C24 C29 H29 118.9 . . ?
C30 C29 H29 118.9 . . ?
C35 C30 C29 117.4(3) . . ?
C35 C30 C31 121.1(3) . . ?
C29 C30 C31 121.4(3) . . ?
C33 C31 C32 109.3(3) . . ?
C33 C31 C30 108.8(3) . . ?
C32 C31 C30 111.1(3) . . ?
C33 C31 C34 108.0(3) . . ?
C32 C31 C34 108.0(3) . . ?
C30 C31 C34 111.5(3) . . ?
C31 C32 H32A 109.5 . . ?
C31 C32 H32B 109.5 . . ?
H32A C32 H32B 109.5 . . ?
C31 C32 H32C 109.5 . . ?
H32A C32 H32C 109.5 . . ?
H32B C32 H32C 109.5 . . ?
C31 C33 H33A 109.5 . . ?
C31 C33 H33B 109.5 . . ?
H33A C33 H33B 109.5 . . ?
C31 C33 H33C 109.5 . . ?
H33A C33 H33C 109.5 . . ?
H33B C33 H33C 109.5 . . ?
C31 C34 H34A 109.5 . . ?
C31 C34 H34B 109.5 . . ?
H34A C34 H34B 109.5 . . ?
C31 C34 H34C 109.5 . . ?
H34A C34 H34C 109.5 . . ?
H34B C34 H34C 109.5 . . ?
C30 C35 C22 123.0(3) . . ?
C30 C35 H35 118.5 . . ?
C22 C35 H35 118.5 . . ?
Si2 C36 H36A 109.5 . . ?
Si2 C36 H36B 109.5 . . ?
H36A C36 H36B 109.5 . . ?
Si2 C36 H36C 109.5 . . ?
H36A C36 H36C 109.5 . . ?
H36B C36 H36C 109.5 . . ?
Si2 C37 H37A 109.5 . . ?
Si2 C37 H37B 109.5 . . ?
H37A C37 H37B 109.5 . . ?
Si2 C37 H37C 109.5 . . ?
H37A C37 H37C 109.5 . . ?
H37B C37 H37C 109.5 . . ?
Si2 C38 H38A 109.5 . . ?
Si2 C38 H38B 109.5 . . ?
H38A C38 H38B 109.5 . . ?
Si2 C38 H38C 109.5 . . ?
H38A C38 H38C 109.5 . . ?
H38B C38 H38C 109.5 . . ?
Si3 C39 H39A 109.5 . . ?
Si3 C39 H39B 109.5 . . ?
H39A C39 H39B 109.5 . . ?
Si3 C39 H39C 109.5 . . ?
H39A C39 H39C 109.5 . . ?
H39B C39 H39C 109.5 . . ?
Si3 C40 H40A 109.5 . . ?
Si3 C40 H40B 109.5 . . ?
H40A C40 H40B 109.5 . . ?
Si3 C40 H40C 109.5 . . ?
H40A C40 H40C 109.5 . . ?
H40B C40 H40C 109.5 . . ?
Si3 C41 H41A 109.5 . . ?
Si3 C41 H41B 109.5 . . ?
H41A C41 H41B 109.5 . . ?
Si3 C41 H41C 109.5 . . ?
H41A C41 H41C 109.5 . . ?
H41B C41 H41C 109.5 . . ?
C55 C42 C43 118.4(3) . . ?
C55 C42 C2 121.6(3) . . ?
C43 C42 C2 119.9(3) . . ?
C42 C43 C44 121.7(3) . . ?
C42 C43 H43 119.1 . . ?
C44 C43 H43 119.1 . . ?
C43 C44 C49 117.6(3) . . ?
C43 C44 C45 122.3(3) . . ?
C49 C44 C45 120.1(3) . . ?
C47 C45 C48 108.1(4) . . ?
C47 C45 C44 108.4(4) . . ?
C48 C45 C44 112.5(3) . . ?
C47 C45 C46 110.3(4) . . ?
C48 C45 C46 108.0(4) . . ?
C44 C45 C46 109.5(3) . . ?
C45 C46 H46A 109.5 . . ?
C45 C46 H46B 109.5 . . ?
H46A C46 H46B 109.5 . . ?
C45 C46 H46C 109.5 . . ?
H46A C46 H46C 109.5 . . ?
H46B C46 H46C 109.5 . . ?
C45 C47 H47A 109.5 . . ?
C45 C47 H47B 109.5 . . ?
H47A C47 H47B 109.5 . . ?
C45 C47 H47C 109.5 . . ?
H47A C47 H47C 109.5 . . ?
H47B C47 H47C 109.5 . . ?
C45 C48 H48A 109.5 . . ?
C45 C48 H48B 109.5 . . ?
H48A C48 H48B 109.5 . . ?
C45 C48 H48C 109.5 . . ?
H48A C48 H48C 109.5 . . ?
H48B C48 H48C 109.5 . . ?
C50 C49 C44 122.7(3) . . ?
C50 C49 H49 118.6 . . ?
C44 C49 H49 118.6 . . ?
C49 C50 C55 117.3(3) . . ?
C49 C50 C51 120.8(3) . . ?
C55 C50 C51 121.9(3) . . ?
C54B C51 C53B 109.7(4) . . ?
C54 C51 C52 112.9(12) . . ?
C54B C51 C50 113.0(3) . . ?
C54 C51 C50 115.3(9) . . ?
C53B C51 C50 108.4(4) . . ?
C52 C51 C50 107.7(9) . . ?
C54 C51 C53 106.9(12) . . ?
C52 C51 C53 109.5(12) . . ?
C50 C51 C53 104.2(9) . . ?
C54B C51 C52B 105.5(4) . . ?
C53B C51 C52B 109.6(4) . . ?
C50 C51 C52B 110.7(3) . . ?
C51 C52 H52A 109.5 . . ?
C51 C52 H52B 109.5 . . ?
H52A C52 H52B 109.5 . . ?
C51 C52 H52C 109.5 . . ?
H52A C52 H52C 109.5 . . ?
H52B C52 H52C 109.5 . . ?
C51 C53 H53A 109.5 . . ?
C51 C53 H53B 109.5 . . ?
H53A C53 H53B 109.5 . . ?
C51 C53 H53C 109.5 . . ?
H53A C53 H53C 109.5 . . ?
H53B C53 H53C 109.5 . . ?
C51 C54 H54A 109.5 . . ?
C51 C54 H54B 109.5 . . ?
H54A C54 H54B 109.5 . . ?
C51 C54 H54C 109.5 . . ?
H54A C54 H54C 109.5 . . ?
H54B C54 H54C 109.5 . . ?
C51 C52B H52D 109.5 . . ?
C51 C52B H52E 109.5 . . ?
H52D C52B H52E 109.5 . . ?
C51 C52B H52F 109.5 . . ?
H52D C52B H52F 109.5 . . ?
H52E C52B H52F 109.5 . . ?
C51 C53B H53D 109.5 . . ?
C51 C53B H53E 109.5 . . ?
H53D C53B H53E 109.5 . . ?
C51 C53B H53F 109.5 . . ?
H53D C53B H53F 109.5 . . ?
H53E C53B H53F 109.5 . . ?
C51 C54B H54D 109.5 . . ?
C51 C54B H54E 109.5 . . ?
H54D C54B H54E 109.5 . . ?
C51 C54B H54F 109.5 . . ?
H54D C54B H54F 109.5 . . ?
H54E C54B H54F 109.5 . . ?
C42 C55 C50 122.1(3) . . ?
C42 C55 H55 118.9 . . ?
C50 C55 H55 118.9 . . ?
C64 C56 C57 123.5(3) . . ?
C64 C56 N1 118.6(3) . . ?
C57 C56 N1 117.3(3) . . ?
C61 C57 C56 116.9(3) . . ?
C61 C57 C58 118.9(3) . . ?
C56 C57 C58 124.2(3) . . ?
C57 C58 C60 110.4(4) . . ?
C57 C58 C59 111.9(3) . . ?
C60 C58 C59 109.8(3) . . ?
C57 C58 H58 108.2 . . ?
C60 C58 H58 108.2 . . ?
C59 C58 H58 108.2 . . ?
C58 C59 H59A 109.5 . . ?
C58 C59 H59B 109.5 . . ?
H59A C59 H59B 109.5 . . ?
C58 C59 H59C 109.5 . . ?
H59A C59 H59C 109.5 . . ?
H59B C59 H59C 109.5 . . ?
C58 C60 H60A 109.5 . . ?
C58 C60 H60B 109.5 . . ?
H60A C60 H60B 109.5 . . ?
C58 C60 H60C 109.5 . . ?
H60A C60 H60C 109.5 . . ?
H60B C60 H60C 109.5 . . ?
C62 C61 C57 120.8(3) . . ?
C62 C61 H61 119.6 . . ?
C57 C61 H61 119.6 . . ?
C61 C62 C63 121.5(3) . . ?
C61 C62 H62 119.2 . . ?
C63 C62 H62 119.2 . . ?
C62 C63 C64 120.7(3) . . ?
C62 C63 H63 119.7 . . ?
C64 C63 H63 119.7 . . ?
C56 C64 C63 116.6(3) . . ?
C56 C64 C65 122.6(3) . . ?
C63 C64 C65 120.7(3) . . ?
C67 C65 C64 112.7(3) . . ?
C67 C65 C66 109.2(3) . . ?
C64 C65 C66 110.8(3) . . ?
C67 C65 H65 108.0 . . ?
C64 C65 H65 108.0 . . ?
C66 C65 H65 108.0 . . ?
C65 C66 H66A 109.5 . . ?
C65 C66 H66B 109.5 . . ?
H66A C66 H66B 109.5 . . ?
C65 C66 H66C 109.5 . . ?
H66A C66 H66C 109.5 . . ?
H66B C66 H66C 109.5 . . ?
C65 C67 H67A 109.5 . . ?
C65 C67 H67B 109.5 . . ?
H67A C67 H67B 109.5 . . ?
C65 C67 H67C 109.5 . . ?
H67A C67 H67C 109.5 . . ?
H67B C67 H67C 109.5 . . ?
C76 C68 C69 123.7(3) . . ?
C76 C68 N2 118.8(3) . . ?
C69 C68 N2 117.2(3) . . ?
C74 C73 C69 120.9(4) . . ?
C74 C73 H73 119.6 . . ?
C69 C73 H73 119.6 . . ?
C73 C74 C75 120.9(4) . . ?
C73 C74 H74 119.5 . . ?
C75 C74 H74 119.5 . . ?
C74 C75 C76 121.2(4) . . ?
C74 C75 H75 119.4 . . ?
C76 C75 H75 119.4 . . ?
C68 C76 C75 116.2(3) . . ?
C68 C76 C77 123.6(3) . . ?
C75 C76 C77 120.2(3) . . ?
C78 C77 C76 113.2(3) . . ?
C78 C77 C79 109.6(3) . . ?
C76 C77 C79 109.9(3) . . ?
C78 C77 H77 108.0 . . ?
C76 C77 H77 108.0 . . ?
C79 C77 H77 108.0 . . ?
C77 C78 H78A 109.5 . . ?
C77 C78 H78B 109.5 . . ?
H78A C78 H78B 109.5 . . ?
C77 C78 H78C 109.5 . . ?
H78A C78 H78C 109.5 . . ?
H78B C78 H78C 109.5 . . ?
C77 C79 H79A 109.5 . . ?
C77 C79 H79B 109.5 . . ?
H79A C79 H79B 109.5 . . ?
C77 C79 H79C 109.5 . . ?
H79A C79 H79C 109.5 . . ?
H79B C79 H79C 109.5 . . ?
C68 C69 C73 116.9(4) . . ?
C68 C69 C70 122.7(3) . . ?
C73 C69 C70 120.1(4) . . ?
C71 C70 C72 113.6(5) . . ?
C71 C70 C69 113.7(5) . . ?
C72 C70 C69 117.8(4) . . ?
C71 C70 H70 103.1 . . ?
C72 C70 H70 103.1 . . ?
C69 C70 H70 103.1 . . ?
C70 C71 H71A 109.5 . . ?
C70 C71 H71B 109.5 . . ?
H71A C71 H71B 109.5 . . ?
C70 C71 H71C 109.5 . . ?
H71A C71 H71C 109.5 . . ?
H71B C71 H71C 109.5 . . ?
C70 C72 H72A 109.5 . . ?
C70 C72 H72B 109.5 . . ?
H72A C72 H72B 109.5 . . ?
C70 C72 H72C 109.5 . . ?
H72A C72 H72C 109.5 . . ?
H72B C72 H72C 109.5 . . ?

loop_
_geom_bond_atom_site_label_1
_geom_bond_atom_site_label_2
_geom_bond_distance
_geom_bond_site_symmetry_2
_geom_bond_publ_flag
Si1 C4 1.776(3) . ?
Si1 C5 1.963(3) . ?
Si1 Cl1 2.0551(14) . ?
Si1 Cl2 2.0722(14) . ?
B1 C4 1.515(4) . ?
B1 C22 1.594(4) . ?
B1 C1 1.616(4) . ?
C1 C2 1.531(4) . ?
C1 Si2 1.903(3) . ?
C1 Si3 1.923(3) . ?
N1 C5 1.354(4) . ?
N1 C7 1.383(4) . ?
N1 C56 1.461(4) . ?
C2 C3 1.365(4) . ?
C2 C42 1.502(4) . ?
N2 C6 1.368(4) . ?
N2 C5 1.370(4) . ?
N2 C68 1.457(4) . ?
Si2 C36 1.875(4) . ?
Si2 C38 1.883(3) . ?
Si2 C37 1.892(3) . ?
Si3 C40 1.879(4) . ?
Si3 C41 1.881(3) . ?
Si3 C39 1.885(4) . ?
C3 C4 1.481(4) . ?
C3 C8 1.501(4) . ?
C9 C8 1.395(5) . ?
C9 C10 1.396(4) . ?
C9 H9 0.9500 . ?
C8 C21 1.396(5) . ?
C7 C6 1.340(4) . ?
C7 H7 0.9500 . ?
C6 H6 0.9500 . ?
C10 C15 1.399(5) . ?
C10 C11 1.529(5) . ?
C11 C13B 1.469(11) . ?
C11 C13 1.477(7) . ?
C11 C14B 1.513(12) . ?
C11 C14 1.521(7) . ?
C11 C12 1.603(8) . ?
C11 C12B 1.626(11) . ?
C12 H12A 0.9800 . ?
C12 H12B 0.9800 . ?
C12 H12C 0.9800 . ?
C13 H13A 0.9800 . ?
C13 H13B 0.9800 . ?
C13 H13C 0.9800 . ?
C14 H14A 0.9800 . ?
C14 H14B 0.9800 . ?
C14 H14C 0.9800 . ?
C12B H12D 0.9800 . ?
C12B H12E 0.9800 . ?
C12B H12F 0.9800 . ?
C13B H13D 0.9800 . ?
C13B H13E 0.9800 . ?
C13B H13F 0.9800 . ?
C14B H14D 0.9800 . ?
C14B H14E 0.9800 . ?
C14B H14F 0.9800 . ?
C15 C16 1.401(5) . ?
C15 H15 0.9500 . ?
C16 C21 1.394(5) . ?
C16 C17B 1.547(14) . ?
C16 C17 1.554(8) . ?
C17 C18 1.519(8) . ?
C17 C19 1.527(8) . ?
C17 C20 1.551(8) . ?
C18 H18A 0.9800 . ?
C18 H18B 0.9800 . ?
C18 H18C 0.9800 . ?
C19 H19A 0.9800 . ?
C19 H19B 0.9800 . ?
C19 H19C 0.9800 . ?
C20 H20A 0.9800 . ?
C20 H20B 0.9800 . ?
C20 H20C 0.9800 . ?
C17B C18B 1.511(12) . ?
C17B C20B 1.535(12) . ?
C17B C19B 1.535(12) . ?
C18B H18D 0.9800 . ?
C18B H18E 0.9800 . ?
C18B H18F 0.9800 . ?
C19B H19D 0.9800 . ?
C19B H19E 0.9800 . ?
C19B H19F 0.9800 . ?
C20B H20D 0.9800 . ?
C20B H20E 0.9800 . ?
C20B H20F 0.9800 . ?
C22 C23 1.395(4) . ?
C22 C35 1.400(4) . ?
C21 H21 0.9500 . ?
C23 C24 1.399(4) . ?
C23 H23 0.9500 . ?
C24 C29 1.397(4) . ?
C24 C25 1.542(4) . ?
C25 C26 1.513(5) . ?
C25 C28B 1.523(16) . ?
C25 C28 1.528(5) . ?
C25 C27 1.542(5) . ?
C25 C27B 1.548(16) . ?
C25 C26B 1.552(19) . ?
C27 H27A 0.9800 . ?
C27 H27B 0.9800 . ?
C27 H27C 0.9800 . ?
C26 H26A 0.9800 . ?
C26 H26B 0.9800 . ?
C26 H26C 0.9800 . ?
C28 H28A 0.9800 . ?
C28 H28B 0.9800 . ?
C28 H28C 0.9800 . ?
C26B H26D 0.9800 . ?
C26B H26E 0.9800 . ?
C26B H26F 0.9800 . ?
C27B H27D 0.9800 . ?
C27B H27E 0.9800 . ?
C27B H27F 0.9800 . ?
C28B H28D 0.9800 . ?
C28B H28E 0.9800 . ?
C28B H28F 0.9800 . ?
C29 C30 1.400(4) . ?
C29 H29 0.9500 . ?
C30 C35 1.391(4) . ?
C30 C31 1.531(4) . ?
C31 C33 1.521(5) . ?
C31 C32 1.527(5) . ?
C31 C34 1.540(5) . ?
C32 H32A 0.9800 . ?
C32 H32B 0.9800 . ?
C32 H32C 0.9800 . ?
C33 H33A 0.9800 . ?
C33 H33B 0.9800 . ?
C33 H33C 0.9800 . ?
C34 H34A 0.9800 . ?
C34 H34B 0.9800 . ?
C34 H34C 0.9800 . ?
C35 H35 0.9500 . ?
C36 H36A 0.9800 . ?
C36 H36B 0.9800 . ?
C36 H36C 0.9800 . ?
C37 H37A 0.9800 . ?
C37 H37B 0.9800 . ?
C37 H37C 0.9800 . ?
C38 H38A 0.9800 . ?
C38 H38B 0.9800 . ?
C38 H38C 0.9800 . ?
C39 H39A 0.9800 . ?
C39 H39B 0.9800 . ?
C39 H39C 0.9800 . ?
C40 H40A 0.9800 . ?
C40 H40B 0.9800 . ?
C40 H40C 0.9800 . ?
C41 H41A 0.9800 . ?
C41 H41B 0.9800 . ?
C41 H41C 0.9800 . ?
C42 C55 1.386(4) . ?
C42 C43 1.392(4) . ?
C43 C44 1.397(4) . ?
C43 H43 0.9500 . ?
C44 C49 1.398(5) . ?
C44 C45 1.532(5) . ?
C45 C47 1.520(7) . ?
C45 C48 1.525(5) . ?
C45 C46 1.537(7) . ?
C46 H46A 0.9800 . ?
C46 H46B 0.9800 . ?
C46 H46C 0.9800 . ?
C47 H47A 0.9800 . ?
C47 H47B 0.9800 . ?
C47 H47C 0.9800 . ?
C48 H48A 0.9800 . ?
C48 H48B 0.9800 . ?
C48 H48C 0.9800 . ?
C49 C50 1.387(5) . ?
C49 H49 0.9500 . ?
C50 C55 1.401(4) . ?
C50 C51 1.540(5) . ?
C51 C54B 1.512(6) . ?
C51 C54 1.514(12) . ?
C51 C53B 1.525(7) . ?
C51 C52 1.528(13) . ?
C51 C53 1.555(13) . ?
C51 C52B 1.556(6) . ?
C52 H52A 0.9800 . ?
C52 H52B 0.9800 . ?
C52 H52C 0.9800 . ?
C53 H53A 0.9800 . ?
C53 H53B 0.9800 . ?
C53 H53C 0.9800 . ?
C54 H54A 0.9800 . ?
C54 H54B 0.9800 . ?
C54 H54C 0.9800 . ?
C52B H52D 0.9800 . ?
C52B H52E 0.9800 . ?
C52B H52F 0.9800 . ?
C53B H53D 0.9800 . ?
C53B H53E 0.9800 . ?
C53B H53F 0.9800 . ?
C54B H54D 0.9800 . ?
C54B H54E 0.9800 . ?
C54B H54F 0.9800 . ?
C55 H55 0.9500 . ?
C56 C64 1.400(5) . ?
C56 C57 1.404(5) . ?
C57 C61 1.395(5) . ?
C57 C58 1.523(5) . ?
C58 C60 1.525(6) . ?
C58 C59 1.541(6) . ?
C58 H58 1.0000 . ?
C59 H59A 0.9800 . ?
C59 H59B 0.9800 . ?
C59 H59C 0.9800 . ?
C60 H60A 0.9800 . ?
C60 H60B 0.9800 . ?
C60 H60C 0.9800 . ?
C61 C62 1.370(5) . ?
C61 H61 0.9500 . ?
C62 C63 1.377(5) . ?
C62 H62 0.9500 . ?
C63 C64 1.401(4) . ?
C63 H63 0.9500 . ?
C64 C65 1.524(4) . ?
C65 C67 1.523(5) . ?
C65 C66 1.530(5) . ?
C65 H65 1.0000 . ?
C66 H66A 0.9800 . ?
C66 H66B 0.9800 . ?
C66 H66C 0.9800 . ?
C67 H67A 0.9800 . ?
C67 H67B 0.9800 . ?
C67 H67C 0.9800 . ?
C68 C76 1.393(5) . ?
C68 C69 1.395(5) . ?
C73 C74 1.364(6) . ?
C73 C69 1.399(5) . ?
C73 H73 0.9500 . ?
C74 C75 1.375(6) . ?
C74 H74 0.9500 . ?
C75 C76 1.404(5) . ?
C75 H75 0.9500 . ?
C76 C77 1.527(5) . ?
C77 C78 1.526(5) . ?
C77 C79 1.536(5) . ?
C77 H77 1.0000 . ?
C78 H78A 0.9800 . ?
C78 H78B 0.9800 . ?
C78 H78C 0.9800 . ?
C79 H79A 0.9800 . ?
C79 H79B 0.9800 . ?
C79 H79C 0.9800 . ?
C69 C70 1.554(6) . ?
C70 C71 1.373(7) . ?
C70 C72 1.542(7) . ?
C70 H70 1.0000 . ?
C71 H71A 0.9800 . ?
C71 H71B 0.9800 . ?
C71 H71C 0.9800 . ?
C72 H72A 0.9800 . ?
C72 H72B 0.9800 . ?
C72 H72C 0.9800 . ?
